data_1518938
loop_
_publ_author_name
'Druzhenko, Tetiana'
'Denisenko, Olexandr'
'Kheylik, Yuri'
'Zozulya, Sergey'
'Shishkina, Svitlana S.'
'Tolmachev, Andrei'
'Mykhailiuk, Pavel K.'

_publ_section_title
;
 Design, Synthesis, and Characterization of SO2-Containing
 Azabicyclo[3.n.1]alkanes: Promising Building Blocks for Drug Discovery.
;
_journal_issue 8
_journal_name_full 'Organic letters'
_journal_page_first 1922
_journal_page_last 1925
_journal_paper_doi 10.1021/acs.orglett.5b00608
_journal_volume 17
_journal_year 2015
_chemical_formula_moiety 'C19 H28 N2 O4 S'
_chemical_formula_sum 'C19 H28 N2 O4 S'
_chemical_formula_weight 380.49
_chemical_name_systematic
; 
 ? 
;
_space_group_IT_number 2
_symmetry_cell_setting triclinic
_symmetry_space_group_name_Hall '-P 1'
_symmetry_space_group_name_H-M 'P -1'
_atom_sites_solution_hydrogens difmap
_atom_sites_solution_primary direct
_atom_sites_solution_secondary difmap
_audit_creation_method SHELXL-97
_cell_angle_alpha 65.843(11)
_cell_angle_beta 70.701(9)
_cell_angle_gamma 84.706(8)
_cell_formula_units_Z 2
_cell_length_a 10.0063(9)
_cell_length_b 10.3287(12)
_cell_length_c 10.8385(12)
_cell_measurement_reflns_used 2897
_cell_measurement_temperature 293(2)
_cell_measurement_theta_max 31.5
_cell_measurement_theta_min 3.5
_cell_volume 963.4(2)
_computing_cell_refinement
;
CrysAlis RED, Oxford Diffraction Ltd.,
Version 1.171.33.52 (release 06-11-2009 CrysAlis171 .NET)
(compiled Nov  6 2009,16:24:50)
;
_computing_data_collection
;
CrysAlis CCD, Oxford Diffraction Ltd.,
Version 1.171.33.52 (release 06-11-2009 CrysAlis171 .NET)
(compiled Nov  6 2009,16:24:50)
;
_computing_data_reduction
;
CrysAlis RED, Oxford Diffraction Ltd.,
Version 1.171.33.52 (release 06-11-2009 CrysAlis171 .NET)
(compiled Nov  6 2009,16:24:50)
;
_computing_molecular_graphics 'XP (Siemens, 1998)'
_computing_publication_material 'SHELXTL (Sheldrick, 1998)'
_computing_structure_refinement 'SHELXTL (Sheldrick, 1998)'
_computing_structure_solution 'SHELXTL (Sheldrick, 1998)'
_diffrn_ambient_temperature 293(2)
_diffrn_detector_area_resol_mean 16.1827
_diffrn_measured_fraction_theta_full 0.983
_diffrn_measured_fraction_theta_max 0.983
_diffrn_measurement_device_type Xcalibur"3
_diffrn_measurement_method \w-scans
_diffrn_radiation_monochromator graphite
_diffrn_radiation_source 'Enhance (Mo) X-ray Source'
_diffrn_radiation_type MoK\a
_diffrn_radiation_wavelength 0.71073
_diffrn_reflns_av_R_equivalents 0.0161
_diffrn_reflns_av_sigmaI/netI 0.0339
_diffrn_reflns_limit_h_max 13
_diffrn_reflns_limit_h_min -14
_diffrn_reflns_limit_k_max 14
_diffrn_reflns_limit_k_min -13
_diffrn_reflns_limit_l_max 14
_diffrn_reflns_limit_l_min -15
_diffrn_reflns_number 9422
_diffrn_reflns_theta_full 30.00
_diffrn_reflns_theta_max 30.00
_diffrn_reflns_theta_min 2.98
_exptl_absorpt_coefficient_mu 0.195
_exptl_absorpt_correction_T_max 0.9621
_exptl_absorpt_correction_T_min 0.9439
_exptl_absorpt_correction_type multi-scan
_exptl_crystal_colour colourless
_exptl_crystal_density_diffrn 1.312
_exptl_crystal_density_method 'not measured'
_exptl_crystal_description parallelepiped
_exptl_crystal_F_000 408
_exptl_crystal_size_max 0.30
_exptl_crystal_size_mid 0.25
_exptl_crystal_size_min 0.20
_refine_diff_density_max 0.263
_refine_diff_density_min -0.346
_refine_diff_density_rms 0.043
_refine_ls_extinction_method none
_refine_ls_goodness_of_fit_ref 1.059
_refine_ls_hydrogen_treatment mixed
_refine_ls_matrix_type full
_refine_ls_number_parameters 242
_refine_ls_number_reflns 5506
_refine_ls_number_restraints 0
_refine_ls_restrained_S_all 1.059
_refine_ls_R_factor_all 0.0640
_refine_ls_R_factor_gt 0.0445
_refine_ls_shift/su_max 0.000
_refine_ls_shift/su_mean 0.000
_refine_ls_structure_factor_coef Fsqd
_refine_ls_weighting_details 'calc w=1/[\s^2^(Fo^2^)+(0.0535P)^2^+0.0377P] where P=(Fo^2^+2Fc^2^)/3'
_refine_ls_weighting_scheme calc
_refine_ls_wR_factor_gt 0.1068
_refine_ls_wR_factor_ref 0.1172
_reflns_number_gt 4104
_reflns_number_total 5506
_reflns_threshold_expression >2sigma(I)
_cod_data_source_file 17b.cif
_cod_data_source_block 17b
_cod_depositor_comments 'Adding full bibliography for 1518936--1518941.cif.'
_cod_original_cell_volume 963.45(18)
_cod_original_sg_symbol_H-M P-1
_cod_database_code 1518938

loop_
_symmetry_equiv_pos_as_xyz
'x, y, z'
'-x, -y, -z'

loop_
_atom_site_label
_atom_site_type_symbol
_atom_site_fract_x
_atom_site_fract_y
_atom_site_fract_z
_atom_site_U_iso_or_equiv
_atom_site_adp_type
_atom_site_occupancy
_atom_site_symmetry_multiplicity
_atom_site_calc_flag
_atom_site_refinement_flags
S1 S 0.51579(4) 0.73405(4) 0.01491(4) 0.03962(11) Uani 1 1 d .
O1 O 0.61285(12) 0.84033(12) -0.00579(13) 0.0545(3) Uani 1 1 d .
O2 O 0.54715(14) 0.68453(13) -0.09777(13) 0.0633(3) Uani 1 1 d .
O3 O -0.01744(12) 0.45232(14) 0.33211(14) 0.0628(3) Uani 1 1 d .
O4 O 0.08935(11) 0.37657(11) 0.15540(11) 0.0446(2) Uani 1 1 d .
N1 N 0.39388(11) 0.79129(11) 0.30045(12) 0.0340(2) Uani 1 1 d .
N2 N 0.21279(15) 0.50760(14) 0.19905(15) 0.0486(3) Uani 1 1 d .
H2N H 0.281(2) 0.483(2) 0.141(2) 0.067(6) Uiso 1 1 d .
C1 C 0.38798(16) 0.64021(14) 0.38921(15) 0.0408(3) Uani 1 1 d .
H1B H 0.3067 0.6164 0.4754 0.049 Uiso 1 1 calc R
H1A H 0.4729 0.6162 0.4167 0.049 Uiso 1 1 calc R
C2 C 0.37607(16) 0.55626(14) 0.30613(15) 0.0403(3) Uani 1 1 d .
H2 H 0.3695 0.4552 0.3693 0.048 Uiso 1 1 calc R
C3 C 0.50702(16) 0.58135(14) 0.17483(17) 0.0433(3) Uani 1 1 d .
H3B H 0.5150 0.4982 0.1530 0.052 Uiso 1 1 calc R
H3A H 0.5895 0.5869 0.2009 0.052 Uiso 1 1 calc R
C4 C 0.34329(16) 0.80014(17) 0.03505(17) 0.0454(3) Uani 1 1 d .
H4B H 0.3528 0.9030 -0.0046 0.055 Uiso 1 1 calc R
H4A H 0.3027 0.7747 -0.0223 0.055 Uiso 1 1 calc R
C5 C 0.23774(14) 0.74991(16) 0.18652(16) 0.0407(3) Uani 1 1 d .
H5 H 0.1429 0.7707 0.1779 0.049 Uiso 1 1 calc R
C6 C 0.26169(14) 0.82979(16) 0.26932(17) 0.0416(3) Uani 1 1 d .
H6B H 0.2647 0.9313 0.2135 0.050 Uiso 1 1 calc R
H6A H 0.1836 0.8069 0.3579 0.050 Uiso 1 1 calc R
C7 C 0.23819(15) 0.59032(15) 0.27105(16) 0.0414(3) Uani 1 1 d .
H7 H 0.1606 0.5654 0.3617 0.050 Uiso 1 1 calc R
C8 C 0.08440(15) 0.44514(14) 0.23840(15) 0.0384(3) Uani 1 1 d .
C9 C -0.02497(15) 0.27403(15) 0.19283(16) 0.0423(3) Uani 1 1 d .
C10 C 0.0232(2) 0.2280(2) 0.0699(2) 0.0630(5) Uani 1 1 d .
H10C H -0.0433 0.1570 0.0857 0.095 Uiso 1 1 calc R
H10B H 0.1150 0.1894 0.0634 0.095 Uiso 1 1 calc R
H10A H 0.0284 0.3085 -0.0175 0.095 Uiso 1 1 calc R
C11 C -0.16498(17) 0.3444(2) 0.1975(2) 0.0568(4) Uani 1 1 d .
H11C H -0.1950 0.3735 0.2756 0.085 Uiso 1 1 calc R
H11B H -0.2349 0.2783 0.2103 0.085 Uiso 1 1 calc R
H11A H -0.1539 0.4260 0.1095 0.085 Uiso 1 1 calc R
C12 C -0.0308(2) 0.15300(19) 0.3322(2) 0.0662(5) Uani 1 1 d .
H12C H -0.0584 0.1869 0.4070 0.099 Uiso 1 1 calc R
H12B H 0.0610 0.1141 0.3252 0.099 Uiso 1 1 calc R
H12A H -0.0987 0.0807 0.3535 0.099 Uiso 1 1 calc R
C13 C 0.42742(15) 0.87933(15) 0.36370(17) 0.0410(3) Uani 1 1 d .
H13B H 0.3549 0.8614 0.4550 0.049 Uiso 1 1 calc R
H13A H 0.4261 0.9786 0.3020 0.049 Uiso 1 1 calc R
C14 C 0.56997(15) 0.85131(13) 0.38567(16) 0.0375(3) Uani 1 1 d .
C15 C 0.58761(16) 0.84041(14) 0.51063(16) 0.0423(3) Uani 1 1 d .
H15 H 0.5106 0.8521 0.5814 0.051 Uiso 1 1 calc R
C16 C 0.71774(18) 0.81242(15) 0.53237(18) 0.0485(4) Uani 1 1 d .
H16 H 0.7285 0.8079 0.6160 0.058 Uiso 1 1 calc R
C17 C 0.83023(18) 0.79143(18) 0.4305(2) 0.0570(4) Uani 1 1 d .
H17 H 0.9173 0.7701 0.4457 0.068 Uiso 1 1 calc R
C18 C 0.81457(18) 0.8019(2) 0.3054(2) 0.0629(5) Uani 1 1 d .
H18 H 0.8914 0.7874 0.2362 0.076 Uiso 1 1 calc R
C19 C 0.68553(17) 0.83368(18) 0.28166(19) 0.0513(4) Uani 1 1 d .
H19 H 0.6766 0.8432 0.1957 0.062 Uiso 1 1 calc R

loop_
_atom_site_aniso_label
_atom_site_aniso_U_11
_atom_site_aniso_U_22
_atom_site_aniso_U_33
_atom_site_aniso_U_23
_atom_site_aniso_U_13
_atom_site_aniso_U_12
S1 0.03537(18) 0.04282(19) 0.04102(19) -0.02264(14) -0.00403(14) -0.00314(13)
O1 0.0437(6) 0.0534(6) 0.0598(7) -0.0217(5) -0.0055(5) -0.0147(5)
O2 0.0719(9) 0.0729(8) 0.0525(7) -0.0414(6) -0.0094(6) 0.0054(6)
O3 0.0378(6) 0.0913(9) 0.0774(8) -0.0596(7) -0.0049(6) -0.0092(6)
O4 0.0391(5) 0.0549(6) 0.0451(6) -0.0273(5) -0.0064(4) -0.0141(4)
N1 0.0313(5) 0.0348(5) 0.0416(6) -0.0197(5) -0.0131(5) 0.0008(4)
N2 0.0406(7) 0.0622(8) 0.0485(7) -0.0329(6) -0.0022(6) -0.0178(6)
C1 0.0486(8) 0.0385(7) 0.0376(7) -0.0143(6) -0.0160(6) -0.0058(6)
C2 0.0489(8) 0.0312(6) 0.0411(7) -0.0118(5) -0.0159(6) -0.0073(6)
C3 0.0413(8) 0.0395(7) 0.0569(9) -0.0258(6) -0.0185(7) 0.0066(6)
C4 0.0417(8) 0.0532(8) 0.0430(8) -0.0187(6) -0.0174(6) 0.0063(6)
C5 0.0260(6) 0.0558(8) 0.0487(8) -0.0288(6) -0.0127(6) 0.0026(5)
C6 0.0305(7) 0.0503(8) 0.0520(8) -0.0292(7) -0.0129(6) 0.0044(6)
C7 0.0350(7) 0.0511(8) 0.0410(7) -0.0246(6) -0.0039(6) -0.0132(6)
C8 0.0373(7) 0.0396(7) 0.0422(7) -0.0181(6) -0.0139(6) -0.0044(5)
C9 0.0390(7) 0.0473(8) 0.0457(8) -0.0214(6) -0.0128(6) -0.0118(6)
C10 0.0555(10) 0.0812(12) 0.0720(12) -0.0510(10) -0.0149(9) -0.0114(9)
C11 0.0416(8) 0.0763(11) 0.0606(10) -0.0324(9) -0.0180(8) -0.0058(8)
C12 0.0810(14) 0.0507(9) 0.0663(12) -0.0152(8) -0.0291(10) -0.0137(9)
C13 0.0368(7) 0.0444(7) 0.0535(8) -0.0308(6) -0.0153(6) 0.0042(6)
C14 0.0370(7) 0.0338(6) 0.0478(8) -0.0213(6) -0.0142(6) -0.0016(5)
C15 0.0485(8) 0.0367(7) 0.0456(8) -0.0201(6) -0.0143(7) -0.0020(6)
C16 0.0576(10) 0.0420(8) 0.0529(9) -0.0161(7) -0.0288(8) -0.0038(7)
C17 0.0426(9) 0.0598(10) 0.0748(12) -0.0252(9) -0.0276(9) -0.0020(7)
C18 0.0359(8) 0.0902(13) 0.0725(12) -0.0453(10) -0.0131(8) 0.0017(8)
C19 0.0391(8) 0.0722(10) 0.0523(9) -0.0349(8) -0.0133(7) -0.0004(7)

loop_
_atom_type_symbol
_atom_type_description
_atom_type_scat_dispersion_real
_atom_type_scat_dispersion_imag
_atom_type_scat_source
C C 0.0033 0.0016 'International Tables Vol C Tables 4.2.6.8 and 6.1.1.4'
H H 0.0000 0.0000 'International Tables Vol C Tables 4.2.6.8 and 6.1.1.4'
N N 0.0061 0.0033 'International Tables Vol C Tables 4.2.6.8 and 6.1.1.4'
O O 0.0106 0.0060 'International Tables Vol C Tables 4.2.6.8 and 6.1.1.4'
S S 0.1246 0.1234 'International Tables Vol C Tables 4.2.6.8 and 6.1.1.4'

loop_
_geom_angle_atom_site_label_1
_geom_angle_atom_site_label_2
_geom_angle_atom_site_label_3
_geom_angle
O1 S1 O2 116.26(8)
O1 S1 C4 109.70(7)
O2 S1 C4 106.42(8)
O1 S1 C3 109.89(7)
O2 S1 C3 106.67(7)
C4 S1 C3 107.50(7)
C8 O4 C9 121.08(11)
C6 N1 C1 109.95(11)
C6 N1 C13 111.11(10)
C1 N1 C13 112.71(11)
C8 N2 C7 121.12(13)
N1 C1 C2 109.27(11)
C1 C2 C7 108.64(12)
C1 C2 C3 111.97(11)
C7 C2 C3 113.46(12)
C2 C3 S1 118.18(10)
C5 C4 S1 117.26(10)
C7 C5 C6 110.00(12)
C7 C5 C4 112.61(12)
C6 C5 C4 112.18(12)
N1 C6 C5 110.34(11)
N2 C7 C2 112.69(12)
N2 C7 C5 112.76(12)
C2 C7 C5 108.97(11)
O3 C8 O4 126.27(13)
O3 C8 N2 124.54(14)
O4 C8 N2 109.18(13)
O4 C9 C12 108.48(12)
O4 C9 C10 102.52(12)
C12 C9 C10 111.87(15)
O4 C9 C11 111.24(12)
C12 C9 C11 112.49(15)
C10 C9 C11 109.80(13)
N1 C13 C14 112.66(11)
C15 C14 C19 118.63(13)
C15 C14 C13 120.91(13)
C19 C14 C13 120.45(13)
C14 C15 C16 121.18(15)
C17 C16 C15 119.68(15)
C16 C17 C18 119.90(15)
C17 C18 C19 120.55(17)
C14 C19 C18 120.02(16)

loop_
_geom_bond_atom_site_label_1
_geom_bond_atom_site_label_2
_geom_bond_distance
S1 O1 1.4316(11)
S1 O2 1.4423(12)
S1 C4 1.7744(15)
S1 C3 1.7853(15)
O3 C8 1.1996(18)
O4 C8 1.3412(16)
O4 C9 1.4697(16)
N1 C6 1.4525(16)
N1 C1 1.4542(17)
N1 C13 1.4589(16)
N2 C8 1.3469(18)
N2 C7 1.4562(18)
C1 C2 1.5185(19)
C2 C7 1.523(2)
C2 C3 1.529(2)
C4 C5 1.529(2)
C5 C7 1.524(2)
C5 C6 1.526(2)
C9 C12 1.503(2)
C9 C10 1.511(2)
C9 C11 1.513(2)
C13 C14 1.5057(18)
C14 C15 1.381(2)
C14 C19 1.382(2)
C15 C16 1.383(2)
C16 C17 1.365(3)
C17 C18 1.376(3)
C18 C19 1.383(2)

loop_
_geom_hbond_atom_site_label_D
_geom_hbond_atom_site_label_H
_geom_hbond_atom_site_label_A
_geom_hbond_distance_DH
_geom_hbond_distance_HA
_geom_hbond_distance_DA
_geom_hbond_angle_DHA
_geom_hbond_site_symmetry_A
N2 H2N O2 0.86(2) 2.40(2) 3.174(2) 150.4(17) 2_665

loop_
_geom_torsion_atom_site_label_1
_geom_torsion_atom_site_label_2
_geom_torsion_atom_site_label_3
_geom_torsion_atom_site_label_4
_geom_torsion
C6 N1 C1 C2 64.37(15)
C13 N1 C1 C2 -171.07(11)
N1 C1 C2 C7 -62.32(15)
N1 C1 C2 C3 63.77(15)
C1 C2 C3 S1 -83.67(14)
C7 C2 C3 S1 39.75(15)
O1 S1 C3 C2 104.81(12)
O2 S1 C3 C2 -128.36(11)
C4 S1 C3 C2 -14.53(13)
O1 S1 C4 C5 -102.25(13)
O2 S1 C4 C5 131.20(12)
C3 S1 C4 C5 17.21(14)
S1 C4 C5 C7 -45.33(16)
S1 C4 C5 C6 79.41(14)
C1 N1 C6 C5 -61.60(15)
C13 N1 C6 C5 172.92(12)
C7 C5 C6 N1 57.19(15)
C4 C5 C6 N1 -68.98(15)
C8 N2 C7 C2 134.89(14)
C8 N2 C7 C5 -101.22(16)
C1 C2 C7 N2 -176.30(11)
C3 C2 C7 N2 58.47(15)
C1 C2 C7 C5 57.74(15)
C3 C2 C7 C5 -67.48(14)
C6 C5 C7 N2 178.78(11)
C4 C5 C7 N2 -55.29(16)
C6 C5 C7 C2 -55.30(15)
C4 C5 C7 C2 70.63(15)
C9 O4 C8 O3 -14.1(2)
C9 O4 C8 N2 166.70(12)
C7 N2 C8 O3 0.6(2)
C7 N2 C8 O4 179.77(13)
C8 O4 C9 C12 -62.98(17)
C8 O4 C9 C10 178.56(14)
C8 O4 C9 C11 61.26(17)
C6 N1 C13 C14 -174.99(12)
C1 N1 C13 C14 61.08(16)
N1 C13 C14 C15 -136.67(13)
N1 C13 C14 C19 42.27(19)
C19 C14 C15 C16 0.0(2)
C13 C14 C15 C16 178.95(12)
C14 C15 C16 C17 -1.7(2)
C15 C16 C17 C18 1.7(2)
C16 C17 C18 C19 0.1(3)
C15 C14 C19 C18 1.8(2)
C13 C14 C19 C18 -177.19(15)
C17 C18 C19 C14 -1.8(3)
